data_7212879
loop_
_publ_author_name
'Liu, Li'
'Jiang, Xiao'
'Zhang, Jie'

_publ_section_title
;
 Anion-linked cucurbit[6]uril frameworks formed by microwave-assisted
 synthesis in ionic liquids
;
_journal_issue 11
_journal_name_full CrystEngComm
_journal_page_first 3445
_journal_paper_doi 10.1039/c0ce00265h
_journal_volume 12
_journal_year 2010
_chemical_formula_sum 'C36 H58 B2 F8 N24 O22'
_chemical_formula_weight 1352.68
_chemical_name_systematic
;
?
;
_space_group_IT_number 58
_symmetry_cell_setting orthorhombic
_symmetry_space_group_name_Hall '-P 2 2n'
_symmetry_space_group_name_H-M 'P n n m'
_atom_sites_solution_hydrogens geom
_atom_sites_solution_primary direct
_atom_sites_solution_secondary difmap
_audit_creation_method SHELXL-97
_cell_angle_alpha 90.00
_cell_angle_beta 90.00
_cell_angle_gamma 90.00
_cell_formula_units_Z 2
_cell_length_a 15.9736(19)
_cell_length_b 11.5940(13)
_cell_length_c 14.9519(17)
_cell_measurement_temperature 293(2)
_cell_volume 2769.1(6)
_computing_cell_refinement 'Bruker SMART'
_computing_data_collection 'Bruker SMART'
_computing_data_reduction 'Bruker SMART'
_computing_molecular_graphics 'Bruker SHELXTL'
_computing_publication_material 'Bruker SHELXTL'
_computing_structure_refinement 'Bruker SHELXTL'
_computing_structure_solution 'Bruker SHELXTL'
_diffrn_ambient_temperature 293(2)
_diffrn_measured_fraction_theta_full 0.957
_diffrn_measured_fraction_theta_max 0.957
_diffrn_measurement_device_type 'CCD area detector'
_diffrn_measurement_method 'phi and omega scans'
_diffrn_radiation_monochromator graphite
_diffrn_radiation_source 'fine-focus sealed tube'
_diffrn_radiation_type MoK\a
_diffrn_radiation_wavelength 0.71073
_diffrn_reflns_av_R_equivalents 0.0520
_diffrn_reflns_av_sigmaI/netI 0.0388
_diffrn_reflns_limit_h_max 18
_diffrn_reflns_limit_h_min -18
_diffrn_reflns_limit_k_max 13
_diffrn_reflns_limit_k_min -13
_diffrn_reflns_limit_l_max 17
_diffrn_reflns_limit_l_min -12
_diffrn_reflns_number 12545
_diffrn_reflns_theta_full 24.99
_diffrn_reflns_theta_max 24.99
_diffrn_reflns_theta_min 2.17
_exptl_absorpt_coefficient_mu 0.149
_exptl_absorpt_correction_type none
_exptl_crystal_colour colorless
_exptl_crystal_density_diffrn 1.622
_exptl_crystal_density_method 'not measured'
_exptl_crystal_description needle
_exptl_crystal_F_000 1400
_exptl_crystal_size_max 0.384
_exptl_crystal_size_mid 0.249
_exptl_crystal_size_min 0.051
_refine_diff_density_max 0.471
_refine_diff_density_min -0.233
_refine_diff_density_rms 0.063
_refine_ls_extinction_method none
_refine_ls_goodness_of_fit_ref 0.954
_refine_ls_hydrogen_treatment 'riding mode'
_refine_ls_matrix_type full
_refine_ls_number_parameters 225
_refine_ls_number_reflns 2433
_refine_ls_number_restraints 6
_refine_ls_restrained_S_all 0.979
_refine_ls_R_factor_all 0.1213
_refine_ls_R_factor_gt 0.0672
_refine_ls_shift/su_max 0.000
_refine_ls_shift/su_mean 0.000
_refine_ls_structure_factor_coef Fsqd
_refine_ls_weighting_details 'calc w=1/[\s^2^(Fo^2^)+(0.1177P)^2^+0.0000P] where P=(Fo^2^+2Fc^2^)/3'
_refine_ls_weighting_scheme calc
_refine_ls_wR_factor_gt 0.1651
_refine_ls_wR_factor_ref 0.1921
_reflns_number_gt 1313
_reflns_number_total 2433
_reflns_threshold_expression >2sigma(I)
_cod_data_source_file c0ce00265h.txt
_cod_data_source_block 2
_cod_depositor_comments
;
The following automatic conversions were performed:

'_symmetry_cell_setting' value 'Orthorhombic' changed to
'orthorhombic' according to
/home/saulius/struct/CIF-dictionaries/cif_core.dic dictionary named
'cif_core.dic' version 2.4.2 from 2011-04-26.

Automatic conversion script
Id: cif_fix_values 1891 2012-01-12 08:04:46Z andrius 
;
_cod_original_sg_symbol_H-M 'Pnnm '
_cod_database_code 7212879

loop_
_symmetry_equiv_pos_as_xyz
'x, y, z'
'-x, -y, z'
'-x+1/2, y+1/2, -z+1/2'
'x+1/2, -y+1/2, -z+1/2'
'-x, -y, -z'
'x, y, -z'
'x-1/2, -y-1/2, z-1/2'
'-x-1/2, y-1/2, z-1/2'

loop_
_atom_site_label
_atom_site_type_symbol
_atom_site_fract_x
_atom_site_fract_y
_atom_site_fract_z
_atom_site_U_iso_or_equiv
_atom_site_adp_type
_atom_site_occupancy
_atom_site_symmetry_multiplicity
_atom_site_calc_flag
_atom_site_refinement_flags
_atom_site_disorder_assembly
_atom_site_disorder_group
C1 C 0.2537(3) -0.7748(4) 0.5000 0.0607(13) Uani 1 2 d S . .
H1A H 0.2278 -0.8505 0.5000 0.073 Uiso 1 2 calc SR . .
H1B H 0.3139 -0.7858 0.5000 0.073 Uiso 1 2 calc SR . .
C2 C 0.2803(2) -0.6278(3) 0.6227(2) 0.0566(9) Uani 1 1 d . . .
H2A H 0.3383 -0.6532 0.6307 0.068 Uiso 1 1 calc R . .
C3 C 0.3193(3) -0.4847(4) 0.5000 0.0645(13) Uani 1 2 d S . .
H3A H 0.3290 -0.4021 0.5000 0.077 Uiso 1 2 calc SR . .
H3B H 0.3735 -0.5223 0.5000 0.077 Uiso 1 2 calc SR . .
C4 C 0.2399(2) -0.4348(3) 0.6352(3) 0.0644(10) Uani 1 1 d . . .
C5 C 0.1811(2) -0.4262(3) 0.7851(3) 0.0694(11) Uani 1 1 d . . .
H5A H 0.1977 -0.3460 0.7798 0.083 Uiso 1 1 calc R . .
H5B H 0.2057 -0.4561 0.8397 0.083 Uiso 1 1 calc R . .
C6 C 0.0400(2) -0.3427(3) 0.7670(3) 0.0631(9) Uani 1 1 d . . .
C7 C -0.0457(2) -0.4784(3) 0.8388(2) 0.0611(9) Uani 1 1 d . . .
H7A H -0.0667 -0.4658 0.8996 0.073 Uiso 1 1 calc R . .
C8 C -0.1085(2) -0.2909(3) 0.7818(3) 0.0648(10) Uani 1 1 d . . .
H8A H -0.0858 -0.2139 0.7745 0.078 Uiso 1 1 calc R . .
H8B H -0.1399 -0.2922 0.8373 0.078 Uiso 1 1 calc R . .
C9 C -0.1643(2) -0.2517(3) 0.6310(2) 0.0587(9) Uani 1 1 d . . .
C10 C -0.2360(2) -0.3910(3) 0.7138(3) 0.0618(10) Uani 1 1 d . . .
H10A H -0.2726 -0.3721 0.7643 0.074 Uiso 1 1 calc R . .
N1 N 0.23020(17) -0.7156(2) 0.5807(2) 0.0595(8) Uani 1 1 d . . .
N2 N 0.27613(17) -0.5150(2) 0.5806(2) 0.0633(8) Uani 1 1 d . . .
N3 N 0.21490(18) -0.4878(3) 0.7118(2) 0.0619(8) Uani 1 1 d . . .
N4 N 0.09057(18) -0.4308(2) 0.7937(2) 0.0635(8) Uani 1 1 d . . .
N5 N -0.04038(18) -0.3711(2) 0.7886(2) 0.0617(8) Uani 1 1 d . . .
N6 N -0.16490(18) -0.3143(2) 0.7087(2) 0.0610(8) Uani 1 1 d . . .
O1 O 0.23111(17) -0.3324(2) 0.61724(19) 0.0762(8) Uani 1 1 d . . .
O2 O 0.06274(18) -0.2532(2) 0.7318(2) 0.0815(9) Uani 1 1 d . . .
O3 O -0.11289(18) -0.1778(2) 0.6122(2) 0.0806(9) Uani 1 1 d . . .
B1 B 0.4952(4) -0.2656(6) 0.5000 0.0659(16) Uani 1 2 d S . .
F2 F 0.5120(2) -0.3296(3) 0.42641(19) 0.1188(10) Uani 1 1 d . . .
F3 F 0.4153(2) -0.2259(3) 0.5000 0.0911(10) Uani 1 2 d S . .
F1 F 0.5464(2) -0.1700(4) 0.5000 0.1438(19) Uani 1 2 d S . .
O1W O 0.1082(6) -0.0647(5) 0.6168(5) 0.257(4) Uani 1 1 d . . .
O2W O 0.0000 0.0000 0.7820(7) 0.241(5) Uani 1 2 d SU . .
O3W O 0.2608(6) -0.0868(5) 0.5000 0.190(3) Uani 1 2 d S . .
O4W O 0.0573(9) -0.3051(11) 0.5000 0.156(5) Uani 0.50 2 d SP A 1
O4W' O -0.0030(19) -0.4488(16) 0.5000 0.303(14) Uani 0.50 2 d SP . 2

loop_
_atom_site_aniso_label
_atom_site_aniso_U_11
_atom_site_aniso_U_22
_atom_site_aniso_U_33
_atom_site_aniso_U_23
_atom_site_aniso_U_13
_atom_site_aniso_U_12
C1 0.070(3) 0.047(3) 0.065(3) 0.000 0.000 0.014(2)
C2 0.0485(17) 0.052(2) 0.069(2) 0.0052(16) -0.0048(16) 0.0061(15)
C3 0.053(3) 0.056(3) 0.084(4) 0.000 0.000 -0.011(2)
C4 0.051(2) 0.050(2) 0.092(3) -0.013(2) 0.0002(19) -0.0066(16)
C5 0.063(2) 0.058(2) 0.087(3) -0.0161(19) -0.005(2) -0.0100(18)
C6 0.070(2) 0.049(2) 0.070(2) -0.0067(17) 0.001(2) 0.0017(19)
C7 0.069(2) 0.053(2) 0.062(2) 0.0028(17) 0.0017(17) 0.0064(17)
C8 0.068(2) 0.051(2) 0.075(2) -0.0096(18) -0.0096(19) 0.0099(18)
C9 0.058(2) 0.0445(19) 0.074(2) -0.0012(17) 0.0064(18) 0.0032(17)
C10 0.054(2) 0.053(2) 0.078(3) 0.0006(17) 0.0125(17) 0.0052(17)
N1 0.0589(17) 0.0514(17) 0.0681(18) -0.0030(14) -0.0010(15) -0.0031(14)
N2 0.0605(18) 0.0521(17) 0.0773(19) -0.0033(15) 0.0079(16) 0.0026(14)
N3 0.0574(17) 0.0515(17) 0.077(2) -0.0085(15) 0.0053(15) 0.0008(13)
N4 0.0559(17) 0.0511(17) 0.083(2) -0.0047(15) 0.0030(15) 0.0035(14)
N5 0.0601(17) 0.0457(16) 0.079(2) 0.0014(14) 0.0031(16) 0.0066(14)
N6 0.0642(18) 0.0509(16) 0.0678(19) 0.0006(15) -0.0034(15) 0.0012(14)
O1 0.0796(18) 0.0462(15) 0.103(2) -0.0036(13) 0.0105(15) -0.0084(13)
O2 0.0823(18) 0.0575(16) 0.105(2) 0.0055(15) 0.0100(15) -0.0046(14)
O3 0.0855(19) 0.0586(16) 0.098(2) 0.0083(14) -0.0069(16) -0.0175(15)
B1 0.046(3) 0.078(4) 0.073(4) 0.000 0.000 -0.003(3)
F2 0.136(2) 0.130(2) 0.0911(18) -0.0115(16) 0.0111(18) 0.0422(19)
F3 0.065(2) 0.101(2) 0.106(3) 0.000 0.000 0.0118(18)
F1 0.083(3) 0.119(3) 0.230(6) 0.000 0.000 -0.016(3)
O1W 0.397(12) 0.147(5) 0.227(7) 0.049(5) 0.024(7) -0.023(6)
O2W 0.422(14) 0.109(5) 0.192(7) 0.000 0.000 -0.026(7)
O3W 0.231(8) 0.116(5) 0.222(8) 0.000 0.000 0.048(5)
O4W 0.171(12) 0.126(10) 0.170(12) 0.000 0.000 0.001(9)
O4W' 0.33(3) 0.142(16) 0.44(4) 0.000 0.000 0.10(2)

loop_
_atom_type_symbol
_atom_type_description
_atom_type_scat_dispersion_real
_atom_type_scat_dispersion_imag
_atom_type_scat_source
C C 0.0033 0.0016 'International Tables Vol C Tables 4.2.6.8 and 6.1.1.4'
H H 0.0000 0.0000 'International Tables Vol C Tables 4.2.6.8 and 6.1.1.4'
B B 0.0013 0.0007 'International Tables Vol C Tables 4.2.6.8 and 6.1.1.4'
N N 0.0061 0.0033 'International Tables Vol C Tables 4.2.6.8 and 6.1.1.4'
O O 0.0106 0.0060 'International Tables Vol C Tables 4.2.6.8 and 6.1.1.4'
F F 0.0171 0.0103 'International Tables Vol C Tables 4.2.6.8 and 6.1.1.4'

loop_
_geom_angle_atom_site_label_1
_geom_angle_atom_site_label_2
_geom_angle_atom_site_label_3
_geom_angle
_geom_angle_site_symmetry_1
_geom_angle_site_symmetry_3
N1 C1 N1 114.1(4) . 6_556
N1 C2 N2 115.0(3) . .
N1 C2 C10 103.2(3) . 2_545
N2 C2 C10 103.4(3) . 2_545
N2 C3 N2 114.6(4) 6_556 .
O1 C4 N3 126.1(3) . .
O1 C4 N2 125.2(4) . .
N3 C4 N2 108.7(3) . .
N3 C5 N4 115.5(3) . .
O2 C6 N4 126.0(4) . .
O2 C6 N5 126.0(4) . .
N4 C6 N5 107.9(3) . .
N4 C7 N5 114.4(3) 2_545 .
N4 C7 C7 103.5(3) 2_545 2_545
N5 C7 C7 102.9(3) . 2_545
N5 C8 N6 113.9(3) . .
O3 C9 N1 126.4(3) . 2_545
O3 C9 N6 125.0(4) . .
N1 C9 N6 108.6(3) 2_545 .
N6 C10 N3 114.5(3) . 2_545
N6 C10 C2 103.0(3) . 2_545
N3 C10 C2 103.0(3) 2_545 2_545
C9 N1 C1 122.5(3) 2_545 .
C9 N1 C2 112.9(3) 2_545 .
C1 N1 C2 124.0(3) . .
C4 N2 C3 122.6(3) . .
C4 N2 C2 111.9(3) . .
C3 N2 C2 124.3(3) . .
C4 N3 C5 122.4(3) . .
C4 N3 C10 112.9(3) . 2_545
C5 N3 C10 124.3(3) . 2_545
C6 N4 C7 113.0(3) . 2_545
C6 N4 C5 122.4(3) . .
C7 N4 C5 124.3(3) 2_545 .
C6 N5 C8 122.7(3) . .
C6 N5 C7 112.6(3) . .
C8 N5 C7 123.1(3) . .
C9 N6 C8 122.6(3) . .
C9 N6 C10 112.1(3) . .
C8 N6 C10 124.5(3) . .
F2 B1 F2 108.8(5) . 6_556
F2 B1 F3 111.9(3) . .
F2 B1 F3 111.9(3) 6_556 .
F2 B1 F1 108.9(3) . .
F2 B1 F1 108.9(3) 6_556 .
F3 B1 F1 106.5(5) . .

loop_
_geom_bond_atom_site_label_1
_geom_bond_atom_site_label_2
_geom_bond_distance
_geom_bond_site_symmetry_2
C1 N1 1.438(4) .
C1 N1 1.438(4) 6_556
C2 N1 1.439(4) .
C2 N2 1.453(4) .
C2 C10 1.551(5) 2_545
C3 N2 1.432(4) 6_556
C3 N2 1.432(4) .
C4 O1 1.224(4) .
C4 N3 1.360(5) .
C4 N2 1.367(4) .
C5 N3 1.415(5) .
C5 N4 1.452(5) .
C6 O2 1.219(4) .
C6 N4 1.362(5) .
C6 N5 1.364(5) .
C7 N4 1.441(4) 2_545
C7 N5 1.455(4) .
C7 C7 1.544(7) 2_545
C8 N5 1.435(4) .
C8 N6 1.442(5) .
C9 O3 1.220(4) .
C9 N1 1.349(4) 2_545
C9 N6 1.369(4) .
C10 N6 1.444(5) .
C10 N3 1.445(4) 2_545
C10 C2 1.551(5) 2_545
N1 C9 1.349(4) 2_545
N3 C10 1.445(4) 2_545
N4 C7 1.441(4) 2_545
B1 F2 1.354(5) .
B1 F2 1.354(5) 6_556
B1 F3 1.357(7) .
B1 F1 1.378(8) .
O4W' O4W' 1.19(4) 5_546
